data_1100330
loop_
_publ_author_name
'Boche, Gernot'
'Marsch, Michael'
'Harbach, J\"urgen'
'Harms, Klaus'
'Ledig, Burkhard'
'Schubert, Frank'
'Lohrenz, John C. W.'
'Ahlbrecht, Hubertus'

_publ_section_title
;
 [\a-(Dimethylamino)benzyllithium--Diethyl Ether]~2~,
 (S)-\a-(Methylpivaloylamino)benzyllithium -- (--)-Sparteine, and
 [3-Iodo-2-lithio-1-methylindole -- 2 Tetrahydrofuran]~2~:
 Crystal Structure Investigations of \a-Lithiated Amines
;
_journal_coden_ASTM CHBEAM
_journal_issue 8
_journal_name_full 'Chemische Berichte'
_journal_page_first 1887
_journal_page_last 1894
_journal_paper_doi 10.1002/cber.19931260820
_journal_volume 126
_journal_year 1993
_chemical_formula_sum 'C34 H46 I2 Li2 N2 O4'
_space_group_IT_number 2
_symmetry_cell_setting triclinic
_symmetry_Int_Tables_number 2
_symmetry_space_group_name_Hall '-P 1'
_symmetry_space_group_name_H-M 'P -1'
_cell_angle_alpha 81.44(6)
_cell_angle_beta 76.61(6)
_cell_angle_gamma 69.23(5)
_cell_formula_units_Z 2
_cell_length_a 9.478(8)
_cell_length_b 10.091(6)
_cell_length_c 20.268(16)
_cod_database_code 1100330

loop_
_symmetry_equiv_pos_site_id
_symmetry_equiv_pos_as_xyz
1 x,y,z
2 -x,-y,-z

loop_
_atom_site_label
_atom_site_type_symbol
_atom_site_fract_x
_atom_site_fract_y
_atom_site_fract_z
I1 I 0.13174(3) -0.08358(2) 0.57457(1)
N1 N 0.57825(35) -0.18948(29) 0.61602(15)
C1 C 0.46341(42) -0.10721(35) 0.57871(18)
C2 C 0.34587(39) -0.16168(33) 0.60411(17)
C3 C 0.38221(41) -0.27485(33) 0.65520(16)
C4 C 0.30883(46) -0.36499(35) 0.69633(18)
H1 H 0.20694(46) -0.35732(35) 0.69275(18)
C5 C 0.38514(52) -0.46528(39) 0.74186(19)
H2 H 0.33572(52) -0.52796(39) 0.76986(19)
C6 C 0.53261(52) -0.4778(4) 0.74793(19)
H3 H 0.58243(52) -0.54783(40) 0.78030(19)
C7 C 0.60865(48) -0.39038(38) 0.70847(19)
H4 H 0.71032(48) -0.39842(38) 0.71256(19)
C8 C 0.53170(42) -0.28905(34) 0.66140(17)
C9 C 0.73605(45) -0.17751(37) 0.60629(19)
H5 H 0.73226(45) -0.09693(37) 0.57405(19)
H6 H 0.82109(45) -0.25838(37) 0.58940(19)
H7 H 0.74887(45) -0.15682(37) 0.64883(19)
Li1 Li 0.45033(73) 0.11017(60) 0.53544(31)
O1 O 0.54329(32) 0.19820(27) 0.58906(13)
C10 C 0.60126(49) 0.31347(41) 0.56943(23)
H8 H 0.52277(49) 0.40176(41) 0.58198(23)
H9 H 0.63824(49) 0.31946(41) 0.52118(23)
C11 C 0.73060(51) 0.28039(46) 0.60722(24)
H10 H 0.73437(51) 0.36520(46) 0.62172(24)
H11 H 0.82771(51) 0.23372(46) 0.57920(24)
C12 C 0.69268(57) 0.18221(45) 0.66818(24)
H12 H 0.68082(57) 0.22225(45) 0.71005(24)
H13 H 0.77202(57) 0.09093(45) 0.66717(24)
C13 C 0.54263(51) 0.17040(45) 0.66029(20)
H14 H 0.53874(51) 0.07669(45) 0.67524(20)
H15 H 0.45634(51) 0.23840(45) 0.68596(20)
O2 O 0.24774(33) 0.26405(26) 0.54521(15)
C14 C 0.23551(60) 0.4036(4) 0.51343(25)
H16 H 0.17059(60) 0.42876(40) 0.48037(25)
H17 H 0.33544(60) 0.40696(40) 0.49122(25)
C15 C 0.16715(61) 0.50182(48) 0.56930(28)
H18 H 0.09446(61) 0.58904(48) 0.55486(28)
H19 H 0.24613(61) 0.52334(48) 0.58337(28)
C16 C 0.09198(72) 0.42324(52) 0.62654(30)
H20 H -0.01746(72) 0.46125(52) 0.62968(30)
H21 H 0.11496(72) 0.43255(52) 0.66898(30)
C17 C 0.14896(56) 0.27472(48) 0.60996(29)
H22 H 0.20532(56) 0.21663(48) 0.64361(29)
H23 H 0.06529(56) 0.24251(48) 0.60953(29)
I2 I 0.40765(3) 0.24830(3) -0.08049(1)
N2 N -0.05338(35) 0.37918(31) -0.10660(15)
C18 C 0.05748(43) 0.39327(35) -0.07491(18)
C19 C 0.19118(40) 0.29148(35) -0.10301(17)
C20 C 0.16836(44) 0.21414(36) -0.15098(17)
C21 C 0.25962(50) 0.10297(40) -0.19186(19)
H24 H 0.36823(50) 0.06303(40) -0.19278(19)
C22 C 0.19198(59) 0.05268(46) -0.23129(22)
H25 H 0.25316(59) -0.02531(46) -0.25870(22)
C23 C 0.0356(6) 0.11139(48) -0.23119(22)
H26 H -0.00854(60) 0.07507(48) -0.25952(22)
C24 C -0.05920(52) 0.22290(44) -0.1915(2)
H27 H -0.16746(52) 0.26343(44) -0.19137(20)
C25 C 0.00978(46) 0.27297(37) -0.15162(18)
C26 C -0.21718(42) 0.46294(41) -0.09564(22)
H28 H -0.23535(42) 0.52140(41) -0.05920(22)
H29 H -0.28572(42) 0.40859(41) -0.08445(22)
H30 H -0.23494(42) 0.52212(41) -0.13665(22)
Li2 Li -0.01579(75) 0.39273(61) 0.04015(31)
O3 O 0.10577(33) 0.25987(28) 0.10686(13)
C27 C 0.22473(54) 0.12662(46) 0.11068(24)
H31 H 0.31490(54) 0.12667(46) 0.07724(24)
H32 H 0.19170(54) 0.05154(46) 0.10304(24)
C28 C 0.25708(60) 0.10828(66) 0.18171(26)
H33 H 0.34835(60) 0.12952(66) 0.18125(26)
H34 H 0.27038(60) 0.01268(66) 0.20081(26)
C29 C 0.12090(64) 0.20877(56) 0.22146(24)
H35 H 0.14875(64) 0.27991(56) 0.23686(24)
H36 H 0.07536(64) 0.16035(56) 0.26026(24)
C30 C 0.01325(58) 0.27655(51) 0.17452(21)
H37 H -0.06086(58) 0.22888(51) 0.18067(21)
H38 H -0.04027(58) 0.37522(51) 0.18184(21)
O4 O -0.17247(33) 0.29997(27) 0.05521(14)
C31 C -0.12298(50) 0.15672(39) 0.03611(23)
H39 H -0.07761(50) 0.09090(39) 0.07089(23)
H40 H -0.04871(50) 0.14516(39) -0.00568(23)
C32 C -0.26524(56) 0.13304(46) 0.02866(27)
H41 H -0.26064(56) 0.03625(46) 0.04122(27)
H42 H -0.28065(56) 0.15728(46) -0.01738(27)
C33 C -0.39091(58) 0.23530(56) 0.07640(33)
H43 H -0.42404(58) 0.18314(56) 0.11701(33)
H44 H -0.47776(58) 0.28534(56) 0.05520(33)
C34 C -0.32670(62) 0.33134(60) 0.09071(30)
H45 H -0.38624(62) 0.42701(60) 0.07822(30)
H46 H -0.32835(62) 0.32293(60) 0.13867(30)
C1A* C 0.53659(42) 0.10721(35) 0.42129(18)
N1A* N 0.42175(35) 0.18948(29) 0.38398(15)
C8A* C 0.46830(42) 0.28905(34) 0.33860(17)
C3A* C 0.61779(41) 0.27485(33) 0.34480(16)
C2A* C 0.65413(39) 0.16168(33) 0.39589(17)
I1A* I 0.86826(3) 0.08358(2) 0.42543(1)
Li1A* Li 0.54967(73) -0.11017(60) 0.46456(31)
O1A* O 0.45671(32) -0.19820(27) 0.41094(13)
C10A* C 0.39874(49) -0.31347(41) 0.43057(23)
H8A* H 0.47723(49) -0.40176(41) 0.41802(23)
H9A* H 0.36176(49) -0.31946(41) 0.47882(23)
C11A* C 0.26940(51) -0.28039(46) 0.39278(24)
H10A* H 0.26563(51) -0.36520(46) 0.37828(24)
H11A* H 0.17229(51) -0.23372(46) 0.42080(24)
C12A* C 0.30732(57) -0.18221(45) 0.33182(24)
H12A* H 0.31918(57) -0.22225(45) 0.28995(24)
H13A* H 0.22798(57) -0.09093(45) 0.33283(24)
C13A* C 0.45737(51) -0.17040(45) 0.33971(20)
H14A* H 0.46126(51) -0.07669(45) 0.32476(20)
H15A* H 0.54366(51) -0.23840(45) 0.31404(20)
O2A* O 0.75226(33) -0.26405(26) 0.45479(15)
C14A* C 0.76449(60) -0.4036(4) 0.48657(25)
H16A* H 0.82941(60) -0.42876(40) 0.51963(25)
H17A* H 0.66456(60) -0.40696(40) 0.50878(25)
C15A* C 0.83285(61) -0.50182(48) 0.43070(28)
H18A* H 0.90554(61) -0.58904(48) 0.44514(28)
H19A* H 0.75387(61) -0.52334(48) 0.41663(28)
C16A* C 0.90802(72) -0.42324(52) 0.37346(30)
H20A* H 1.01746(72) -0.46125(52) 0.37032(30)
H21A* H 0.88504(72) -0.43255(52) 0.33102(30)
C17A* C 0.85104(56) -0.27472(48) 0.39004(29)
H22A* H 0.79468(56) -0.21663(48) 0.35639(29)
H23A* H 0.93471(56) -0.24251(48) 0.39047(29)
C4A* C 0.69117(46) 0.36499(35) 0.30367(18)
H1A* H 0.79306(46) 0.35732(35) 0.30725(18)
C5A* C 0.61486(52) 0.46528(39) 0.25814(19)
H2A* H 0.66428(52) 0.52796(39) 0.23014(19)
C6A* C 0.46739(52) 0.4778(4) 0.25207(19)
H3A* H 0.41757(52) 0.54783(40) 0.21970(19)
C7A* C 0.39135(48) 0.39038(38) 0.29153(19)
H4A* H 0.28968(48) 0.39842(38) 0.28744(19)
C9A* C 0.26395(45) 0.17751(37) 0.39371(19)
H5A* H 0.26774(45) 0.09693(37) 0.42595(19)
H6A* H 0.17891(45) 0.25838(37) 0.41060(19)
H7A* H 0.25113(45) 0.15682(37) 0.35117(19)
C18A* C -0.05748(43) 0.60673(35) 0.07491(18)
N2A* N 0.05338(35) 0.62082(31) 0.10660(15)
C25A* C -0.00978(46) 0.72703(37) 0.15162(18)
C20A* C -0.16836(44) 0.78586(36) 0.15098(17)
C19A* C -0.19118(40) 0.70852(35) 0.10301(17)
I2A* I -0.40765(3) 0.75170(3) 0.08049(1)
Li2A* Li 0.01579(75) 0.60727(61) -0.04015(31)
O3A* O -0.10577(33) 0.74013(28) -0.10686(13)
C27A* C -0.22473(54) 0.87338(46) -0.11068(24)
H31A* H -0.31490(54) 0.87333(46) -0.07724(24)
H32A* H -0.19170(54) 0.94846(46) -0.10304(24)
C28A* C -0.25708(60) 0.89172(66) -0.18171(26)
H33A* H -0.34835(60) 0.87048(66) -0.18125(26)
H34A* H -0.27038(60) 0.98732(66) -0.20081(26)
C29A* C -0.12090(64) 0.79123(56) -0.22146(24)
H35A* H -0.14875(64) 0.72009(56) -0.23686(24)
H36A* H -0.07536(64) 0.83965(56) -0.26026(24)
C30A* C -0.01325(58) 0.72345(51) -0.17452(21)
H37A* H 0.06086(58) 0.77112(51) -0.18067(21)
H38A* H 0.04027(58) 0.62478(51) -0.18184(21)
O4A* O 0.17247(33) 0.70003(27) -0.05521(14)
C31A* C 0.12298(50) 0.84328(39) -0.03611(23)
H39A* H 0.07761(50) 0.90910(39) -0.07089(23)
H40A* H 0.04871(50) 0.85484(39) 0.00568(23)
C32A* C 0.26524(56) 0.86696(46) -0.02866(27)
H41A* H 0.26064(56) 0.96375(46) -0.04122(27)
H42A* H 0.28065(56) 0.84272(46) 0.01738(27)
C33A* C 0.39091(58) 0.76470(56) -0.07640(33)
H43A* H 0.42404(58) 0.81686(56) -0.11701(33)
H44A* H 0.47776(58) 0.71466(56) -0.05520(33)
C34A* C 0.32670(62) 0.66866(60) -0.09071(30)
H45A* H 0.38624(62) 0.57299(60) -0.07822(30)
H46A* H 0.32835(62) 0.67707(60) -0.13867(30)
C21A* C -0.25962(50) 0.89703(40) 0.19186(19)
H24A* H -0.36823(50) 0.93697(40) 0.19278(19)
C22A* C -0.19198(59) 0.94732(46) 0.23129(22)
H25A* H -0.25316(59) 1.02531(46) 0.25870(22)
C23A* C -0.0356(6) 0.88861(48) 0.23119(22)
H26A* H 0.00854(60) 0.92493(48) 0.25952(22)
C24A* C 0.05920(52) 0.77710(44) 0.1915(2)
H27A* H 0.16746(52) 0.73657(44) 0.19137(20)
C26A* C 0.21718(42) 0.53706(41) 0.09564(22)
H28A* H 0.23535(42) 0.47860(41) 0.05920(22)
H29A* H 0.28572(42) 0.59141(41) 0.08445(22)
H30A* H 0.23494(42) 0.47788(41) 0.13665(22)

loop_
_atom_type_symbol
_atom_type_radius_bond
C 0.68
H 0.23
I 1.40
Li 1.40
N 0.68
O 0.68
